data_7248762
loop_
_publ_author_name
'Zhang, Shu-Ran'
'Qin, Shao-Dan'
'Xu, Guang-Juan'
'Xie, Wei'
'Xu, Na'
'Jiang, Nan'
'Xu, Yan-Hong'
'Hu, Xiao-Li'
'Su, Zhong-Min'

_publ_section_title
;
 Co-based MOF as an efficient catalyst by peroxymonosulfate activation for
 degradation of tetracycline: synthesis and performance
;
_journal_issue 27
_journal_name_full CrystEngComm
_journal_page_first 3744
_journal_page_last 3753
_journal_paper_doi 10.1039/D4CE00350K
_journal_volume 26
_journal_year 2024
_chemical_formula_moiety 'C68 H44 Co3 N4 O14'
_chemical_formula_sum 'C68 H Co3 N4 O14'
_chemical_formula_weight 1274.52
_space_group_crystal_system triclinic
_space_group_IT_number 2
_space_group_name_Hall '-P 1'
_space_group_name_H-M_alt 'P -1'
_atom_sites_solution_hydrogens geom
_audit_creation_date 2023-06-18
_audit_creation_method
;
Olex2 1.2-beta
(compiled 2018.05.29 svn.r3508 for OlexSys, GUI svn.r5506)
;
_audit_update_record
;
2023-06-18 deposited with the CCDC.	2024-05-31 downloaded from the CCDC.
;
_cell_angle_alpha 80.136(3)
_cell_angle_beta 81.546(4)
_cell_angle_gamma 83.025(4)
_cell_formula_units_Z 1
_cell_length_a 12.174(3)
_cell_length_b 12.458(3)
_cell_length_c 13.317(3)
_cell_measurement_reflns_used 1479
_cell_measurement_temperature 296(2)
_cell_measurement_theta_max 22.43
_cell_measurement_theta_min 2.45
_cell_volume 1958.6(8)
_computing_molecular_graphics 'Olex2 (Dolomanov et al., 2009)'
_computing_publication_material 'Olex2 (Dolomanov et al., 2009)'
_computing_structure_refinement 'ShelXL (Sheldrick, 2015)'
_computing_structure_solution 'SHELXT 2014/5 (Sheldrick, 2014)'
_diffrn_ambient_temperature 296.15
_diffrn_measured_fraction_theta_full 0.997
_diffrn_measured_fraction_theta_max 0.993
_diffrn_measurement_device_type 'Bruker APEX-II CCD'
_diffrn_radiation_type MoK\a
_diffrn_radiation_wavelength 0.71073
_diffrn_reflns_av_R_equivalents 0.0542
_diffrn_reflns_av_unetI/netI 0.1164
_diffrn_reflns_Laue_measured_fraction_full 0.997
_diffrn_reflns_Laue_measured_fraction_max 0.993
_diffrn_reflns_limit_h_max 13
_diffrn_reflns_limit_h_min -14
_diffrn_reflns_limit_k_max 15
_diffrn_reflns_limit_k_min -15
_diffrn_reflns_limit_l_max 12
_diffrn_reflns_limit_l_min -16
_diffrn_reflns_number 11626
_diffrn_reflns_point_group_measured_fraction_full 0.997
_diffrn_reflns_point_group_measured_fraction_max 0.993
_diffrn_reflns_theta_full 25.242
_diffrn_reflns_theta_max 25.797
_diffrn_reflns_theta_min 1.667
_exptl_absorpt_coefficient_mu 0.681
_exptl_crystal_density_diffrn 1.081
_exptl_crystal_description block
_exptl_crystal_F_000 630
_refine_diff_density_max 0.603
_refine_diff_density_min -0.543
_refine_diff_density_rms 0.071
_refine_ls_extinction_method none
_refine_ls_goodness_of_fit_ref 0.908
_refine_ls_hydrogen_treatment constr
_refine_ls_matrix_type full
_refine_ls_number_parameters 403
_refine_ls_number_reflns 7475
_refine_ls_number_restraints 0
_refine_ls_restrained_S_all 0.908
_refine_ls_R_factor_all 0.1131
_refine_ls_R_factor_gt 0.0557
_refine_ls_shift/su_max 0.001
_refine_ls_shift/su_mean 0.000
_refine_ls_structure_factor_coef Fsqd
_refine_ls_weighting_details 'w=1/[\s^2^(Fo^2^)+(0.0694P)^2^] where P=(Fo^2^+2Fc^2^)/3'
_refine_ls_weighting_scheme calc
_refine_ls_wR_factor_gt 0.1276
_refine_ls_wR_factor_ref 0.1536
_reflns_Friedel_coverage 0.000
_reflns_number_gt 4077
_reflns_number_total 7475
_reflns_threshold_expression 'I > 2\s(I)'
_cod_data_source_file d4ce00350k2.cif
_cod_data_source_block 1_sq_sq
_cod_depositor_comments 'Adding full bibliography for 7248762.cif.'
_cod_database_code 7248762
_shelx_shelxl_version_number 2017/1
_shelx_space_group_comment
;
The symmetry employed for this shelxl refinement is uniquely defined
by the following loop, which should always be used as a source of
symmetry information in preference to the above space-group names.
They are only intended as comments.
;
_olex2_refinement_description
;
1. Fixed Uiso
 At 1.2 times of:
  All C(H) groups, All C(H,H) groups
2.a Secondary CH2 refined with riding coordinates:
 C017(H01A,H01B)
2.b Aromatic/amide H refined with riding coordinates:
 C00E(H00E), C00I(H00I), C00J(H00J), C00K(H00K), C00L(H00L), C00N(H00N),
 C00O(H00O), C00Q(H00Q), C00T(H00T), C00W(H00W), C00X(H00X), C00Y(H00Y),
 C00Z(H00Z), C011(H011), C012(H012), C013(H013), C014(H014), C016(H016),
 C018(H018), C019(H019)
;
_platon_squeeze_void_probe_radius 1.20
_olex2_submission_special_instructions 'No special instructions were received'

loop_
_space_group_symop_operation_xyz
'x, y, z'
'-x, -y, -z'

loop_
_atom_site_label
_atom_site_type_symbol
_atom_site_fract_x
_atom_site_fract_y
_atom_site_fract_z
_atom_site_U_iso_or_equiv
_atom_site_adp_type
_atom_site_occupancy
_atom_site_site_symmetry_order
_atom_site_calc_flag
_atom_site_refinement_flags_posn
_atom_site_refinement_flags_adp
_atom_site_refinement_flags_occupancy
_atom_site_disorder_assembly
_atom_site_disorder_group
Co01 Co 0.000000 1.000000 1.000000 0.0383(2) Uani 1 2 d S T P . .
Co02 Co -0.14703(5) 1.00886(5) 0.77543(4) 0.03669(19) Uani 1 1 d . . . . .
O003 O 0.0130(2) 1.0393(2) 0.7257(2) 0.0451(8) Uani 1 1 d . . . . .
O004 O 0.8645(2) 0.9470(2) -0.0698(2) 0.0429(8) Uani 1 1 d . . . . .
O005 O 0.0978(2) 0.9821(3) 0.8672(2) 0.0479(8) Uani 1 1 d . . . . .
O006 O -0.0572(2) 1.1655(2) 0.9504(2) 0.0503(8) Uani 1 1 d . . . . .
O007 O 0.6978(3) 0.9530(3) -0.1173(2) 0.0576(9) Uani 1 1 d . . . . .
O008 O 0.7732(3) 0.1261(3) 0.6791(3) 0.0635(10) Uani 1 1 d . . . . .
N009 N -0.1403(3) 0.8825(3) 0.6917(3) 0.0454(10) Uani 1 1 d . . . . .
O00A O 0.7989(3) 0.1939(3) 0.8127(3) 0.0761(12) Uani 1 1 d . . . . .
N00B N -0.0823(3) 0.7841(3) 0.5681(3) 0.0526(11) Uani 1 1 d . . . . .
C00C C 0.5937(3) 0.7710(3) 0.3750(3) 0.0357(10) Uani 1 1 d . . . . .
C00D C 0.0972(4) 1.0004(3) 0.7716(3) 0.0373(10) Uani 1 1 d . . . . .
C00E C 0.6337(3) 0.6690(3) 0.4241(3) 0.0362(10) Uani 1 1 d . . . . .
H00E H 0.683571 0.623181 0.386787 0.043 Uiso 1 1 calc R . . . .
C00F C 0.6004(3) 0.6344(3) 0.5279(3) 0.0347(10) Uani 1 1 d . . . . .
C00G C 0.6424(3) 0.5249(3) 0.5804(3) 0.0352(10) Uani 1 1 d . . . . .
C00H C 0.2029(3) 0.9658(3) 0.7073(3) 0.0360(10) Uani 1 1 d . . . . .
C00I C 0.2099(4) 0.9755(3) 0.6002(3) 0.0409(11) Uani 1 1 d . . . . .
H00I H 0.151589 1.013375 0.566678 0.049 Uiso 1 1 calc R . . . .
C00J C 0.7857(4) 0.8202(3) 0.1240(3) 0.0398(11) Uani 1 1 d . . . . .
H00J H 0.860137 0.802977 0.099390 0.048 Uiso 1 1 calc R . . . .
C00K C 0.5250(3) 0.7033(3) 0.5820(3) 0.0383(10) Uani 1 1 d . . . . .
H00K H 0.502978 0.681180 0.651672 0.046 Uiso 1 1 calc R . . . .
C00L C 0.3031(3) 0.9290(3) 0.5438(3) 0.0382(11) Uani 1 1 d . . . . .
H00L H 0.307146 0.936974 0.472654 0.046 Uiso 1 1 calc R . . . .
C00M C 0.7157(4) 0.8840(3) 0.0595(3) 0.0411(11) Uani 1 1 d . . . . .
C00N C 0.7455(3) 0.7817(3) 0.2256(3) 0.0422(11) Uani 1 1 d . . . . .
H00N H 0.793519 0.738627 0.268064 0.051 Uiso 1 1 calc R . . . .
C00O C 0.5184(3) 0.8376(3) 0.4297(3) 0.0382(11) Uani 1 1 d . . . . .
H00O H 0.491500 0.905559 0.396684 0.046 Uiso 1 1 calc R . . . .
C00P C 0.6341(4) 0.8069(3) 0.2647(3) 0.0391(11) Uani 1 1 d . . . . .
C00Q C 0.3865(4) 0.8681(4) 0.6979(3) 0.0456(12) Uani 1 1 d . . . . .
H00Q H 0.447052 0.834520 0.730581 0.055 Uiso 1 1 calc R . . . .
C00R C 0.3899(4) 0.8711(3) 0.5922(3) 0.0403(11) Uani 1 1 d . . . . .
C00S C 0.4811(3) 0.8059(3) 0.5341(3) 0.0379(10) Uani 1 1 d . . . . .
C00T C 0.6977(4) 0.3317(4) 0.5772(3) 0.0446(11) Uani 1 1 d . . . . .
H00T H 0.707836 0.272692 0.541324 0.054 Uiso 1 1 calc R . . . .
C00U C 0.7598(4) 0.9302(4) -0.0471(3) 0.0407(11) Uani 1 1 d . . . . .
C00V C 0.7217(4) 0.3170(4) 0.6765(4) 0.0428(11) Uani 1 1 d . . . . .
C00W C 0.6033(4) 0.9068(4) 0.0969(3) 0.0500(13) Uani 1 1 d . . . . .
H00W H 0.554936 0.947613 0.053607 0.060 Uiso 1 1 calc R . . . .
C00X C 0.6581(4) 0.4352(3) 0.5301(3) 0.0429(11) Uani 1 1 d . . . . .
H00X H 0.641862 0.443868 0.462959 0.052 Uiso 1 1 calc R . . . .
C00Y C -0.0546(4) 0.8492(4) 0.6283(4) 0.0490(12) Uani 1 1 d . . . . .
H00Y H 0.017163 0.868802 0.625596 0.059 Uiso 1 1 calc R . . . .
C00Z C 0.2934(4) 0.9150(4) 0.7548(3) 0.0481(12) Uani 1 1 d . . . . .
H00Z H 0.292031 0.912097 0.825208 0.058 Uiso 1 1 calc R . . . .
C010 C 0.7674(4) 0.2070(4) 0.7256(4) 0.0509(13) Uani 1 1 d . . . . .
C011 C -0.2294(4) 0.8373(4) 0.6668(4) 0.0596(14) Uani 1 1 d . . . . .
H011 H -0.302913 0.847443 0.697418 0.072 Uiso 1 1 calc R . . . .
C012 C 0.5641(4) 0.8691(4) 0.1972(3) 0.0482(12) Uani 1 1 d . . . . .
H012 H 0.489201 0.885370 0.220965 0.058 Uiso 1 1 calc R . . . .
C013 C 0.7066(4) 0.4062(4) 0.7282(4) 0.0571(14) Uani 1 1 d . . . . .
H013 H 0.723249 0.397303 0.795310 0.069 Uiso 1 1 calc R . . . .
C014 C 0.6671(4) 0.5085(4) 0.6810(4) 0.0558(13) Uani 1 1 d . . . . .
H014 H 0.656880 0.567270 0.717185 0.067 Uiso 1 1 calc R . . . .
C015 C -0.0060(4) 0.6134(4) 0.4949(4) 0.0580(14) Uani 1 1 d . . . . .
C016 C -0.1937(5) 0.7765(4) 0.5916(4) 0.0674(16) Uani 1 1 d . . . . .
H016 H -0.236774 0.737113 0.561808 0.081 Uiso 1 1 calc R . . . .
C017 C -0.0085(5) 0.7381(4) 0.4837(4) 0.0749(17) Uani 1 1 d . . . . .
H01A H 0.066633 0.757166 0.482455 0.090 Uiso 1 1 calc R . . . .
H01B H -0.034028 0.770975 0.418681 0.090 Uiso 1 1 calc R . . . .
C018 C 0.0011(5) 0.5666(5) 0.4087(4) 0.0811(19) Uani 1 1 d . . . . .
H018 H 0.000398 0.611052 0.345041 0.097 Uiso 1 1 calc R . . . .
C019 C -0.0093(6) 0.5457(5) 0.5861(5) 0.096(2) Uani 1 1 d . . . . .
H019 H -0.017232 0.575455 0.646504 0.115 Uiso 1 1 calc R . . . .

loop_
_atom_site_aniso_label
_atom_site_aniso_U_11
_atom_site_aniso_U_22
_atom_site_aniso_U_33
_atom_site_aniso_U_23
_atom_site_aniso_U_13
_atom_site_aniso_U_12
Co01 0.0457(5) 0.0461(5) 0.0194(4) -0.0050(4) 0.0008(4) 0.0038(4)
Co02 0.0494(4) 0.0355(3) 0.0213(3) -0.0011(2) -0.0020(3) 0.0035(3)
O003 0.0447(18) 0.0520(19) 0.0329(17) -0.0016(15) 0.0008(14) 0.0034(15)
O004 0.052(2) 0.0474(19) 0.0247(16) 0.0017(14) -0.0002(14) -0.0033(15)
O005 0.0545(19) 0.062(2) 0.0249(17) -0.0127(15) 0.0044(14) -0.0006(16)
O006 0.058(2) 0.0482(19) 0.0430(19) -0.0071(16) -0.0092(15) 0.0047(16)
O007 0.057(2) 0.082(2) 0.0264(17) 0.0059(17) -0.0031(15) -0.0009(18)
O008 0.083(3) 0.042(2) 0.060(2) 0.0019(18) -0.018(2) 0.0110(18)
N009 0.054(2) 0.038(2) 0.042(2) -0.0109(18) -0.0025(19) 0.0029(19)
O00A 0.096(3) 0.075(3) 0.052(2) 0.009(2) -0.032(2) 0.013(2)
N00B 0.067(3) 0.039(2) 0.051(3) -0.020(2) 0.010(2) -0.009(2)
C00C 0.039(2) 0.035(2) 0.027(2) 0.0027(19) 0.0052(19) -0.0019(19)
C00D 0.050(3) 0.031(2) 0.031(3) -0.011(2) 0.001(2) -0.006(2)
C00E 0.045(3) 0.031(2) 0.025(2) 0.0009(18) 0.0067(19) 0.0023(19)
C00F 0.040(2) 0.026(2) 0.035(2) -0.0010(19) -0.004(2) 0.0015(19)
C00G 0.043(3) 0.034(2) 0.025(2) -0.0015(19) 0.0006(19) 0.001(2)
C00H 0.042(3) 0.035(2) 0.029(2) -0.0080(19) -0.0013(19) 0.003(2)
C00I 0.054(3) 0.042(3) 0.023(2) -0.004(2) -0.001(2) 0.005(2)
C00J 0.042(3) 0.042(3) 0.029(2) 0.000(2) 0.004(2) 0.001(2)
C00K 0.052(3) 0.034(2) 0.023(2) 0.0023(19) 0.0034(19) -0.001(2)
C00L 0.049(3) 0.034(2) 0.026(2) -0.0038(19) 0.005(2) 0.005(2)
C00M 0.048(3) 0.038(3) 0.033(2) 0.001(2) 0.000(2) 0.001(2)
C00N 0.042(3) 0.043(3) 0.034(3) 0.005(2) 0.000(2) 0.004(2)
C00O 0.044(3) 0.034(2) 0.028(2) 0.0060(19) 0.002(2) 0.006(2)
C00P 0.049(3) 0.035(2) 0.029(2) -0.001(2) 0.003(2) 0.000(2)
C00Q 0.050(3) 0.053(3) 0.031(3) -0.009(2) -0.006(2) 0.012(2)
C00R 0.050(3) 0.039(3) 0.028(2) -0.005(2) 0.005(2) 0.002(2)
C00S 0.044(3) 0.036(2) 0.029(2) -0.0053(19) 0.0046(19) 0.002(2)
C00T 0.058(3) 0.036(3) 0.039(3) -0.004(2) -0.009(2) -0.001(2)
C00U 0.051(3) 0.043(3) 0.024(2) -0.003(2) 0.000(2) 0.006(2)
C00V 0.045(3) 0.036(3) 0.044(3) -0.003(2) -0.008(2) 0.004(2)
C00W 0.054(3) 0.055(3) 0.034(3) 0.005(2) -0.001(2) 0.003(2)
C00X 0.052(3) 0.044(3) 0.031(2) -0.002(2) -0.006(2) 0.000(2)
C00Y 0.053(3) 0.041(3) 0.054(3) -0.021(2) 0.004(2) -0.003(2)
C00Z 0.056(3) 0.060(3) 0.028(2) -0.013(2) -0.001(2) 0.002(2)
C010 0.048(3) 0.051(3) 0.048(3) 0.008(3) -0.010(2) 0.002(2)
C011 0.060(3) 0.061(3) 0.059(4) -0.017(3) 0.002(3) -0.010(3)
C012 0.040(3) 0.057(3) 0.039(3) 0.001(2) 0.005(2) 0.003(2)
C013 0.079(4) 0.058(3) 0.031(3) 0.006(2) -0.018(2) 0.006(3)
C014 0.084(4) 0.045(3) 0.036(3) -0.006(2) -0.013(3) 0.009(3)
C015 0.077(4) 0.046(3) 0.051(3) -0.024(3) 0.011(3) -0.007(3)
C016 0.073(4) 0.069(4) 0.070(4) -0.033(3) 0.002(3) -0.024(3)
C017 0.105(5) 0.053(3) 0.063(4) -0.027(3) 0.019(3) -0.008(3)
C018 0.134(6) 0.054(4) 0.053(4) -0.013(3) 0.003(4) -0.008(4)
C019 0.181(7) 0.054(4) 0.055(4) -0.034(3) 0.002(4) -0.007(4)

loop_
_atom_type_symbol
_atom_type_description
_atom_type_scat_dispersion_real
_atom_type_scat_dispersion_imag
_atom_type_scat_source
C C 0.0033 0.0016 'International Tables Vol C Tables 4.2.6.8 and 6.1.1.4'
Co Co 0.3494 0.9721 'International Tables Vol C Tables 4.2.6.8 and 6.1.1.4'
N N 0.0061 0.0033 'International Tables Vol C Tables 4.2.6.8 and 6.1.1.4'
O O 0.0106 0.0060 'International Tables Vol C Tables 4.2.6.8 and 6.1.1.4'
H H 0.0000 0.0000 'International Tables Vol C Tables 4.2.6.8 and 6.1.1.4'

loop_
_geom_angle_atom_site_label_1
_geom_angle_atom_site_label_2
_geom_angle_atom_site_label_3
_geom_angle
_geom_angle_site_symmetry_1
_geom_angle_site_symmetry_3
_geom_angle_publ_flag
O004 Co01 O004 180.0 1_456 2_676 ?
O005 Co01 O004 93.58(11) . 2_676 ?
O005 Co01 O004 93.58(11) 2_577 1_456 ?
O005 Co01 O004 86.42(11) 2_577 2_676 ?
O005 Co01 O004 86.42(11) . 1_456 ?
O005 Co01 O005 180.0 2_577 . ?
O005 Co01 O006 94.55(12) . . ?
O005 Co01 O006 85.45(12) 2_577 . ?
O005 Co01 O006 94.55(12) 2_577 2_577 ?
O005 Co01 O006 85.45(12) . 2_577 ?
O006 Co01 O004 89.44(11) 2_577 2_676 ?
O006 Co01 O004 90.56(11) 2_577 1_456 ?
O006 Co01 O004 90.56(11) . 2_676 ?
O006 Co01 O004 89.44(11) . 1_456 ?
O006 Co01 O006 180.0 2_577 . ?
O003 Co02 O004 100.35(12) . 1_456 ?
O003 Co02 O007 160.35(12) . 1_456 ?
O003 Co02 O008 99.99(13) . 1_465 ?
O003 Co02 N009 93.97(14) . . ?
O004 Co02 O007 60.02(11) 1_456 1_456 ?
O008 Co02 O004 143.94(14) 1_465 1_456 ?
O008 Co02 O007 97.45(13) 1_465 1_456 ?
O008 Co02 N009 97.39(15) 1_465 . ?
N009 Co02 O004 110.52(13) . 1_456 ?
N009 Co02 O007 92.69(14) . 1_456 ?
C00D O003 Co02 125.9(3) . . ?
Co02 O004 Co01 117.20(13) 1_654 1_654 ?
C00U O004 Co01 139.7(3) . 1_654 ?
C00U O004 Co02 94.8(2) . 1_654 ?
C00D O005 Co01 141.8(3) . . ?
C00U O007 Co02 86.6(3) . 1_654 ?
C010 O008 Co02 100.7(3) . 1_645 ?
C00Y N009 Co02 126.1(3) . . ?
C00Y N009 C011 104.2(4) . . ?
C011 N009 Co02 127.4(3) . . ?
C00Y N00B C016 107.1(4) . . ?
C00Y N00B C017 126.7(4) . . ?
C016 N00B C017 125.9(4) . . ?
C00E C00C C00P 119.7(4) . . ?
C00O C00C C00E 119.3(4) . . ?
C00O C00C C00P 121.0(4) . . ?
O003 C00D C00H 117.7(4) . . ?
O005 C00D O003 125.6(4) . . ?
O005 C00D C00H 116.5(4) . . ?
C00C C00E C00F 121.2(4) . . ?
C00E C00F C00G 121.3(4) . . ?
C00K C00F C00E 118.6(4) . . ?
C00K C00F C00G 120.1(4) . . ?
C00X C00G C00F 120.6(4) . . ?
C00X C00G C014 117.4(4) . . ?
C014 C00G C00F 122.1(4) . . ?
C00I C00H C00D 121.6(4) . . ?
C00Z C00H C00D 119.5(4) . . ?
C00Z C00H C00I 118.7(4) . . ?
C00L C00I C00H 120.5(4) . . ?
C00M C00J C00N 120.6(4) . . ?
C00F C00K C00S 121.6(4) . . ?
C00R C00L C00I 120.7(4) . . ?
C00J C00M C00U 120.6(4) . . ?
C00J C00M C00W 119.0(4) . . ?
C00W C00M C00U 120.4(4) . . ?
C00J C00N C00P 120.9(4) . . ?
C00C C00O C00S 121.7(4) . . ?
C00N C00P C00C 120.5(4) . . ?
C00N C00P C012 117.6(4) . . ?
C012 C00P C00C 121.9(4) . . ?
C00Z C00Q C00R 120.6(4) . . ?
C00L C00R C00Q 118.7(4) . . ?
C00L C00R C00S 120.6(4) . . ?
C00Q C00R C00S 120.6(4) . . ?
C00K C00S C00R 119.5(4) . . ?
C00O C00S C00K 117.6(4) . . ?
C00O C00S C00R 122.6(4) . . ?
C00V C00T C00X 120.0(4) . . ?
O004 C00U C00M 120.0(4) . . ?
O007 C00U O004 118.6(4) . . ?
O007 C00U C00M 121.4(4) . . ?
C00T C00V C010 119.9(4) . . ?
C00T C00V C013 119.0(4) . . ?
C013 C00V C010 121.0(4) . . ?
C012 C00W C00M 120.3(4) . . ?
C00G C00X C00T 121.9(4) . . ?
N009 C00Y N00B 112.4(4) . . ?
C00H C00Z C00Q 120.5(4) . . ?
O008 C010 C00V 119.4(4) . . ?
O00A C010 O008 119.6(5) . . ?
O00A C010 C00V 121.0(5) . . ?
C016 C011 N009 109.8(5) . . ?
C00W C012 C00P 121.6(4) . . ?
C014 C013 C00V 120.6(4) . . ?
C013 C014 C00G 121.2(5) . . ?
C018 C015 C017 118.9(5) . . ?
C019 C015 C017 123.8(5) . . ?
C019 C015 C018 117.3(5) . . ?
C011 C016 N00B 106.4(5) . . ?
N00B C017 C015 112.8(4) . . ?
C015 C018 C019 121.2(5) . 2_566 ?
C015 C019 C018 121.4(5) . 2_566 ?

loop_
_geom_bond_atom_site_label_1
_geom_bond_atom_site_label_2
_geom_bond_distance
_geom_bond_site_symmetry_2
_geom_bond_publ_flag
Co01 O004 2.224(3) 2_676 ?
Co01 O004 2.224(3) 1_456 ?
Co01 O005 2.011(3) 2_577 ?
Co01 O005 2.012(3) . ?
Co01 O006 2.120(3) . ?
Co01 O006 2.120(3) 2_577 ?
Co02 O003 2.023(3) . ?
Co02 O004 2.092(3) 1_456 ?
Co02 O007 2.297(3) 1_456 ?
Co02 O008 2.026(3) 1_465 ?
Co02 N009 2.067(4) . ?
O003 C00D 1.273(5) . ?
O004 C00U 1.301(5) . ?
O005 C00D 1.255(5) . ?
O007 C00U 1.260(5) . ?
O008 C010 1.260(6) . ?
N009 C00Y 1.315(5) . ?
N009 C011 1.386(6) . ?
O00A C010 1.252(6) . ?
N00B C00Y 1.334(6) . ?
N00B C016 1.356(6) . ?
N00B C017 1.483(6) . ?
C00C C00E 1.392(5) . ?
C00C C00O 1.374(5) . ?
C00C C00P 1.488(5) . ?
C00D C00H 1.497(6) . ?
C00E C00F 1.391(5) . ?
C00F C00G 1.490(5) . ?
C00F C00K 1.388(5) . ?
C00G C00X 1.378(6) . ?
C00G C014 1.392(6) . ?
C00H C00I 1.402(5) . ?
C00H C00Z 1.383(6) . ?
C00I C00L 1.388(5) . ?
C00J C00M 1.382(6) . ?
C00J C00N 1.393(5) . ?
C00K C00S 1.408(5) . ?
C00L C00R 1.382(6) . ?
C00M C00U 1.485(6) . ?
C00M C00W 1.398(6) . ?
C00N C00P 1.398(6) . ?
C00O C00S 1.401(5) . ?
C00P C012 1.400(6) . ?
C00Q C00R 1.397(6) . ?
C00Q C00Z 1.393(6) . ?
C00R C00S 1.495(6) . ?
C00T C00V 1.372(6) . ?
C00T C00X 1.396(6) . ?
C00V C010 1.494(6) . ?
C00V C013 1.385(6) . ?
C00W C012 1.373(6) . ?
C011 C016 1.348(7) . ?
C013 C014 1.384(6) . ?
C015 C017 1.532(7) . ?
C015 C018 1.362(7) . ?
C015 C019 1.353(7) . ?
C018 C019 1.381(7) 2_566 ?

loop_
_platon_squeeze_void_nr
_platon_squeeze_void_average_x
_platon_squeeze_void_average_y
_platon_squeeze_void_average_z
_platon_squeeze_void_volume
_platon_squeeze_void_count_electrons
_platon_squeeze_void_content
1 -0.042 0.500 0.000 692 135 ' '
